data_7111427
loop_
_publ_author_name
'Ganesan, Prasad V.'
'Kepert, Cameron J.'

_publ_section_title
;
 Nanoporosity of an interpenetrated NbO-type molecular framework studied
 by single crystal X-ray diffraction
;
_journal_issue 19
_journal_name_full 'Chemical Communications'
_journal_page_first 2168
_journal_page_last 2169
_journal_paper_doi 10.1039/b409543j
_journal_year 2004
_chemical_formula_moiety 'C22 H28 Fe N10 S2, 2/3(C2 H3 N)'
_chemical_formula_sum 'C23.33 H30 Fe N10.67 S2'
_chemical_formula_weight 579.88
_chemical_name_systematic
;
?
;
_space_group_IT_number 148
_symmetry_cell_setting hexagonal
_symmetry_Int_Tables_number 148
_symmetry_space_group_name_Hall '-R 3'
_symmetry_space_group_name_H-M 'R -3 :H'
_atom_sites_solution_hydrogens geom
_atom_sites_solution_primary direct
_atom_sites_solution_secondary difmap
_audit_creation_method SHELXL-97
_cell_angle_alpha 90.00
_cell_angle_beta 90.00
_cell_angle_gamma 120.00
_cell_formula_units_Z 9
_cell_length_a 25.283(17)
_cell_length_b 25.283(17)
_cell_length_c 10.962(11)
_cell_measurement_reflns_used 879
_cell_measurement_temperature 150(2)
_cell_measurement_theta_max 24.070
_cell_measurement_theta_min 2.630
_cell_volume 6068(8)
_computing_cell_refinement 'SMART (BrukerAXS, 1997), GEMINI (BrukerAXS, 1999)'
_computing_data_collection 'SMART (BrukerAXS, 1997)'
_computing_data_reduction 'SAINT+ (BrukerAXS, 1997)'
_computing_molecular_graphics 'XPMA/ZORTEP, WebLabViewer Pro 3.7'
_computing_structure_refinement 'SHELXL-97 (Sheldrick, 1997)'
_computing_structure_solution 'SHELXS-97 (Sheldrick, 1990)'
_diffrn_ambient_temperature 150(2)
_diffrn_measured_fraction_theta_full 0.971
_diffrn_measured_fraction_theta_max 0.971
_diffrn_measurement_device_type 'Bruker SMART 1000 CCD'
_diffrn_measurement_method \w
_diffrn_radiation_monochromator graphite
_diffrn_radiation_source 'fine-focus sealed tube'
_diffrn_radiation_type MoK\a
_diffrn_radiation_wavelength 0.71073
_diffrn_reflns_av_R_equivalents 0.0771
_diffrn_reflns_av_sigmaI/netI 0.0787
_diffrn_reflns_limit_h_max 33
_diffrn_reflns_limit_h_min -33
_diffrn_reflns_limit_k_max 33
_diffrn_reflns_limit_k_min -33
_diffrn_reflns_limit_l_max 14
_diffrn_reflns_limit_l_min -14
_diffrn_reflns_number 18070
_diffrn_reflns_theta_full 28.06
_diffrn_reflns_theta_max 28.06
_diffrn_reflns_theta_min 1.61
_diffrn_standards_decay_% 0.00
_diffrn_standards_number 57
_exptl_absorpt_coefficient_mu 0.749
_exptl_absorpt_correction_T_max 0.914
_exptl_absorpt_correction_T_min 0.242
_exptl_absorpt_correction_type empirical
_exptl_absorpt_process_details 'SADABS, Bruker 1995'
_exptl_crystal_colour purple
_exptl_crystal_density_diffrn 1.428
_exptl_crystal_density_method 'not measured'
_exptl_crystal_description 'hexagonal rods'
_exptl_crystal_F_000 2724
_exptl_crystal_size_max 0.22
_exptl_crystal_size_mid 0.14
_exptl_crystal_size_min 0.12
_refine_diff_density_max 0.655
_refine_diff_density_min -0.893
_refine_diff_density_rms 0.109
_refine_ls_extinction_method none
_refine_ls_goodness_of_fit_ref 1.087
_refine_ls_hydrogen_treatment mixed
_refine_ls_matrix_type full
_refine_ls_number_parameters 170
_refine_ls_number_reflns 3193
_refine_ls_number_restraints 0
_refine_ls_restrained_S_all 1.087
_refine_ls_R_factor_all 0.1016
_refine_ls_R_factor_gt 0.0574
_refine_ls_shift/su_max 0.000
_refine_ls_shift/su_mean 0.000
_refine_ls_structure_factor_coef Fsqd
_refine_ls_weighting_details 'calc w=1/[\s^2^(Fo^2^)+(0.0560P)^2^+36.9633P] where P=(Fo^2^+2Fc^2^)/3'
_refine_ls_weighting_scheme calc
_refine_ls_wR_factor_gt 0.1323
_refine_ls_wR_factor_ref 0.1674
_reflns_number_gt 2168
_reflns_number_total 3193
_reflns_threshold_expression >2sigma(I)
_cod_data_source_file b409543jsup1.cif
_cod_data_source_block A_2/3MECN
_cod_depositor_comments
;
The following automatic conversions were performed:

'_symmetry_cell_setting' value 'Hexagonal' changed to 'hexagonal'
according to /home/saulius/struct/CIF-dictionaries/cif_core.dic
dictionary named 'cif_core.dic' version 2.4.2 from 2011-04-26.

Automatic conversion script
Id: cif_fix_values 1891 2012-01-12 08:04:46Z andrius 
;
_cod_original_sg_symbol_Hall -R3
_cod_original_sg_symbol_H-M R-3
_cod_database_code 7111427

loop_
_symmetry_equiv_pos_as_xyz
'x, y, z'
'-y, x-y, z'
'-x+y, -x, z'
'x+2/3, y+1/3, z+1/3'
'-y+2/3, x-y+1/3, z+1/3'
'-x+y+2/3, -x+1/3, z+1/3'
'x+1/3, y+2/3, z+2/3'
'-y+1/3, x-y+2/3, z+2/3'
'-x+y+1/3, -x+2/3, z+2/3'
'-x, -y, -z'
'y, -x+y, -z'
'x-y, x, -z'
'-x+2/3, -y+1/3, -z+1/3'
'y+2/3, -x+y+1/3, -z+1/3'
'x-y+2/3, x+1/3, -z+1/3'
'-x+1/3, -y+2/3, -z+2/3'
'y+1/3, -x+y+2/3, -z+2/3'
'x-y+1/3, x+2/3, -z+2/3'

loop_
_atom_site_label
_atom_site_type_symbol
_atom_site_fract_x
_atom_site_fract_y
_atom_site_fract_z
_atom_site_U_iso_or_equiv
_atom_site_adp_type
_atom_site_occupancy
_atom_site_symmetry_multiplicity
_atom_site_calc_flag
_atom_site_refinement_flags
Fe1 Fe 0.5000 0.5000 0.5000 0.0212(2) Uani 1 2 d S
S1 S 0.33022(4) 0.52617(5) 0.62433(9) 0.0264(3) Uani 1 1 d .
C1 C 0.39166(17) 0.52260(17) 0.5957(3) 0.0214(8) Uani 1 1 d .
N1 N 0.43528(15) 0.51991(15) 0.5729(3) 0.0231(7) Uani 1 1 d .
N10 N 0.54818(14) 0.52780(14) 0.6809(3) 0.0224(7) Uani 1 1 d .
N11 N 0.54900(14) 0.57680(14) 0.7330(3) 0.0230(7) Uani 1 1 d .
H11 H 0.5289 0.5941 0.7037 0.028 Uiso 1 1 calc R
C10 C 0.58474(18) 0.51637(17) 0.7525(3) 0.0235(8) Uani 1 1 d .
C11 C 0.60904(17) 0.55930(17) 0.8497(3) 0.0216(8) Uani 1 1 d .
C12 C 0.58387(17) 0.59633(18) 0.8343(3) 0.0223(8) Uani 1 1 d .
C13 C 0.5966(2) 0.46485(19) 0.7295(4) 0.0298(9) Uani 1 1 d .
H13A H 0.5743 0.4425 0.6564 0.045 Uiso 0.50 1 calc PR
H13B H 0.5827 0.4372 0.7998 0.045 Uiso 0.50 1 calc PR
H13C H 0.6404 0.4812 0.7172 0.045 Uiso 0.50 1 calc PR
H13D H 0.6240 0.4647 0.7925 0.045 Uiso 0.50 1 calc PR
H13E H 0.6156 0.4700 0.6492 0.045 Uiso 0.50 1 calc PR
H13F H 0.5579 0.4260 0.7317 0.045 Uiso 0.50 1 calc PR
C14 C 0.5901(2) 0.6483(2) 0.9073(4) 0.0331(10) Uani 1 1 d .
H14A H 0.5658 0.6645 0.8699 0.050 Uiso 0.50 1 calc PR
H14B H 0.6331 0.6805 0.9100 0.050 Uiso 0.50 1 calc PR
H14C H 0.5754 0.6345 0.9904 0.050 Uiso 0.50 1 calc PR
H14D H 0.6170 0.6551 0.9770 0.050 Uiso 0.50 1 calc PR
H14E H 0.5498 0.6392 0.9369 0.050 Uiso 0.50 1 calc PR
H14F H 0.6075 0.6851 0.8565 0.050 Uiso 0.50 1 calc PR
C20 C 0.64507(18) 0.52440(17) 1.0368(3) 0.0226(8) Uani 1 1 d .
C21 C 0.65254(17) 0.56556(17) 0.9466(3) 0.0212(8) Uani 1 1 d .
C22 C 0.70952(17) 0.61864(17) 0.9750(3) 0.0229(8) Uani 1 1 d .
C23 C 0.5934(2) 0.46115(19) 1.0588(4) 0.0338(10) Uani 1 1 d .
H23A H 0.6024 0.4439 1.1306 0.051 Uiso 0.50 1 calc PR
H23B H 0.5881 0.4357 0.9874 0.051 Uiso 0.50 1 calc PR
H23C H 0.5558 0.4625 1.0729 0.051 Uiso 0.50 1 calc PR
H23D H 0.5618 0.4508 0.9967 0.051 Uiso 0.50 1 calc PR
H23E H 0.5761 0.4590 1.1399 0.051 Uiso 0.50 1 calc PR
H23F H 0.6084 0.4322 1.0543 0.051 Uiso 0.50 1 calc PR
C24 C 0.74110(19) 0.67682(19) 0.9043(4) 0.0294(9) Uani 1 1 d .
H24A H 0.7795 0.7053 0.9449 0.044 Uiso 0.50 1 calc PR
H24B H 0.7148 0.6950 0.9001 0.044 Uiso 0.50 1 calc PR
H24C H 0.7497 0.6684 0.8216 0.044 Uiso 0.50 1 calc PR
H24D H 0.7165 0.6739 0.8329 0.044 Uiso 0.50 1 calc PR
H24E H 0.7812 0.6841 0.8776 0.044 Uiso 0.50 1 calc PR
H24F H 0.7464 0.7107 0.9561 0.044 Uiso 0.50 1 calc PR
N20 N 0.73489(14) 0.61025(14) 1.0750(3) 0.0224(7) Uani 1 1 d .
N21 N 0.69407(14) 0.55167(14) 1.1104(3) 0.0228(7) Uani 1 1 d .
H21 H 0.6994 0.5338 1.1744 0.027 Uiso 1 1 calc R
C101 C 0.3333 0.6667 -0.1259(18) 0.132(6) Uiso 1 3 d S
H10A H 0.3056 0.6400 -0.1896 0.197 Uiso 0.17 1 calc PR
H10B H 0.3756 0.6851 -0.1547 0.197 Uiso 0.17 1 calc PR
H10C H 0.3239 0.6989 -0.1071 0.197 Uiso 0.17 1 calc PR
H10D H 0.3645 0.7094 -0.1113 0.197 Uiso 0.17 1 calc PR
H10E H 0.2945 0.6643 -0.1463 0.197 Uiso 0.17 1 calc PR
H10F H 0.3462 0.6504 -0.1938 0.197 Uiso 0.17 1 calc PR
C100 C 0.3261(15) 0.6324(12) -0.021(3) 0.104(8) Uiso 0.33 1 d P
N100 N 0.3306(17) 0.6082(16) 0.071(3) 0.172(12) Uiso 0.33 1 d P

loop_
_atom_site_aniso_label
_atom_site_aniso_U_11
_atom_site_aniso_U_22
_atom_site_aniso_U_33
_atom_site_aniso_U_23
_atom_site_aniso_U_13
_atom_site_aniso_U_12
Fe1 0.0168(4) 0.0234(4) 0.0228(4) -0.0029(3) -0.0010(3) 0.0096(3)
S1 0.0195(5) 0.0290(5) 0.0327(5) 0.0015(4) 0.0011(4) 0.0135(4)
C1 0.0180(18) 0.0181(18) 0.0234(18) -0.0009(14) -0.0017(14) 0.0056(15)
N1 0.0217(17) 0.0220(17) 0.0254(16) 0.0002(13) 0.0020(13) 0.0106(14)
N10 0.0206(16) 0.0206(16) 0.0248(16) -0.0025(13) -0.0018(13) 0.0093(14)
N11 0.0217(16) 0.0226(17) 0.0262(16) -0.0029(13) -0.0056(13) 0.0123(14)
C10 0.0225(19) 0.022(2) 0.0236(19) 0.0013(15) 0.0029(15) 0.0098(17)
C11 0.0215(19) 0.0220(19) 0.0205(18) -0.0008(14) -0.0007(14) 0.0102(16)
C12 0.0197(19) 0.0232(19) 0.0217(18) 0.0002(15) -0.0027(14) 0.0090(16)
C13 0.034(2) 0.027(2) 0.030(2) -0.0029(16) -0.0035(17) 0.0171(19)
C14 0.039(2) 0.032(2) 0.035(2) -0.0092(18) -0.0124(19) 0.023(2)
C20 0.025(2) 0.0222(19) 0.0227(18) -0.0016(15) -0.0004(15) 0.0133(17)
C21 0.0213(19) 0.0235(19) 0.0202(18) -0.0013(14) 0.0006(14) 0.0122(16)
C22 0.0213(19) 0.023(2) 0.0257(19) -0.0001(15) 0.0001(15) 0.0116(16)
C23 0.031(2) 0.026(2) 0.035(2) 0.0063(17) -0.0007(18) 0.0074(19)
C24 0.029(2) 0.027(2) 0.028(2) 0.0059(16) -0.0067(17) 0.0101(18)
N20 0.0205(16) 0.0220(17) 0.0238(16) 0.0042(13) 0.0016(13) 0.0098(14)
N21 0.0228(17) 0.0227(17) 0.0245(16) 0.0053(13) -0.0018(13) 0.0124(14)

loop_
_atom_type_symbol
_atom_type_description
_atom_type_scat_dispersion_real
_atom_type_scat_dispersion_imag
_atom_type_scat_source
C C 0.0033 0.0016 'International Tables Vol C Tables 4.2.6.8 and 6.1.1.4'
H H 0.0000 0.0000 'International Tables Vol C Tables 4.2.6.8 and 6.1.1.4'
N N 0.0061 0.0033 'International Tables Vol C Tables 4.2.6.8 and 6.1.1.4'
S S 0.1246 0.1234 'International Tables Vol C Tables 4.2.6.8 and 6.1.1.4'
Fe Fe 0.3463 0.8444 'International Tables Vol C Tables 4.2.6.8 and 6.1.1.4'

loop_
_geom_angle_atom_site_label_1
_geom_angle_atom_site_label_2
_geom_angle_atom_site_label_3
_geom_angle
_geom_angle_site_symmetry_1
_geom_angle_site_symmetry_3
N1 Fe1 N1 180.000(1) 10_666 .
N1 Fe1 N10 92.60(13) 10_666 .
N1 Fe1 N10 87.40(13) . .
N1 Fe1 N10 87.40(13) 10_666 10_666
N1 Fe1 N10 92.60(13) . 10_666
N10 Fe1 N10 180.000(1) . 10_666
N1 Fe1 N20 84.48(12) 10_666 18_546
N1 Fe1 N20 95.52(12) . 18_546
N10 Fe1 N20 81.01(12) . 18_546
N10 Fe1 N20 98.99(12) 10_666 18_546
N1 Fe1 N20 95.52(12) 10_666 6_564
N1 Fe1 N20 84.48(12) . 6_564
N10 Fe1 N20 98.99(12) . 6_564
N10 Fe1 N20 81.01(12) 10_666 6_564
N20 Fe1 N20 180.00(10) 18_546 6_564
N1 C1 S1 178.7(3) . .
C1 N1 Fe1 166.1(3) . .
C10 N10 N11 104.6(3) . .
C10 N10 Fe1 140.2(3) . .
N11 N10 Fe1 114.6(2) . .
C12 N11 N10 112.9(3) . .
C12 N11 H11 123.5 . .
N10 N11 H11 123.5 . .
N10 C10 C11 110.7(3) . .
N10 C10 C13 123.0(3) . .
C11 C10 C13 126.3(4) . .
C12 C11 C10 104.9(3) . .
C12 C11 C21 125.8(3) . .
C10 C11 C21 129.3(3) . .
N11 C12 C11 106.9(3) . .
N11 C12 C14 122.0(3) . .
C11 C12 C14 131.1(3) . .
C10 C13 H13A 109.5 . .
C10 C13 H13B 109.5 . .
H13A C13 H13B 109.5 . .
C10 C13 H13C 109.5 . .
H13A C13 H13C 109.5 . .
H13B C13 H13C 109.5 . .
C10 C13 H13D 109.5 . .
H13A C13 H13D 141.1 . .
H13B C13 H13D 56.3 . .
H13C C13 H13D 56.3 . .
C10 C13 H13E 109.5 . .
H13A C13 H13E 56.3 . .
H13B C13 H13E 141.1 . .
H13C C13 H13E 56.3 . .
H13D C13 H13E 109.5 . .
C10 C13 H13F 109.5 . .
H13A C13 H13F 56.3 . .
H13B C13 H13F 56.3 . .
H13C C13 H13F 141.1 . .
H13D C13 H13F 109.5 . .
H13E C13 H13F 109.5 . .
C12 C14 H14A 109.5 . .
C12 C14 H14B 109.5 . .
H14A C14 H14B 109.5 . .
C12 C14 H14C 109.5 . .
H14A C14 H14C 109.5 . .
H14B C14 H14C 109.5 . .
C12 C14 H14D 109.5 . .
H14A C14 H14D 141.1 . .
H14B C14 H14D 56.3 . .
H14C C14 H14D 56.3 . .
C12 C14 H14E 109.5 . .
H14A C14 H14E 56.3 . .
H14B C14 H14E 141.1 . .
H14C C14 H14E 56.3 . .
H14D C14 H14E 109.5 . .
C12 C14 H14F 109.5 . .
H14A C14 H14F 56.3 . .
H14B C14 H14F 56.3 . .
H14C C14 H14F 141.1 . .
H14D C14 H14F 109.5 . .
H14E C14 H14F 109.5 . .
N21 C20 C21 107.5(3) . .
N21 C20 C23 122.7(3) . .
C21 C20 C23 129.8(4) . .
C20 C21 C22 104.2(3) . .
C20 C21 C11 128.3(4) . .
C22 C21 C11 127.1(3) . .
N20 C22 C21 111.6(3) . .
N20 C22 C24 121.2(3) . .
C21 C22 C24 127.2(3) . .
C20 C23 H23A 109.5 . .
C20 C23 H23B 109.5 . .
H23A C23 H23B 109.5 . .
C20 C23 H23C 109.5 . .
H23A C23 H23C 109.5 . .
H23B C23 H23C 109.5 . .
C20 C23 H23D 109.5 . .
H23A C23 H23D 141.1 . .
H23B C23 H23D 56.3 . .
H23C C23 H23D 56.3 . .
C20 C23 H23E 109.5 . .
H23A C23 H23E 56.3 . .
H23B C23 H23E 141.1 . .
H23C C23 H23E 56.3 . .
H23D C23 H23E 109.5 . .
C20 C23 H23F 109.5 . .
H23A C23 H23F 56.3 . .
H23B C23 H23F 56.3 . .
H23C C23 H23F 141.1 . .
H23D C23 H23F 109.5 . .
H23E C23 H23F 109.5 . .
C22 C24 H24A 109.5 . .
C22 C24 H24B 109.5 . .
H24A C24 H24B 109.5 . .
C22 C24 H24C 109.5 . .
H24A C24 H24C 109.5 . .
H24B C24 H24C 109.5 . .
C22 C24 H24D 109.5 . .
H24A C24 H24D 141.1 . .
H24B C24 H24D 56.3 . .
H24C C24 H24D 56.3 . .
C22 C24 H24E 109.5 . .
H24A C24 H24E 56.3 . .
H24B C24 H24E 141.1 . .
H24C C24 H24E 56.3 . .
H24D C24 H24E 109.5 . .
C22 C24 H24F 109.5 . .
H24A C24 H24F 56.3 . .
H24B C24 H24F 56.3 . .
H24C C24 H24F 141.1 . .
H24D C24 H24F 109.5 . .
H24E C24 H24F 109.5 . .
C22 N20 N21 103.9(3) . .
C22 N20 Fe1 133.6(3) . 8_655
N21 N20 Fe1 121.6(2) . 8_655
C20 N21 N20 112.8(3) . .
C20 N21 H21 123.6 . .
N20 N21 H21 123.6 . .
C100 C101 H10A 109.5 . .
C100 C101 H10B 109.5 . .
H10A C101 H10B 109.5 . .
C100 C101 H10C 109.5 . .
H10A C101 H10C 109.5 . .
H10B C101 H10C 109.5 . .
C100 C101 H10D 109.5 . .
H10A C101 H10D 141.1 . .
H10B C101 H10D 56.3 . .
H10C C101 H10D 56.3 . .
C100 C101 H10E 109.5 . .
H10A C101 H10E 56.3 . .
H10B C101 H10E 141.1 . .
H10C C101 H10E 56.3 . .
H10D C101 H10E 109.5 . .
C100 C101 H10F 109.5 . .
H10A C101 H10F 56.3 . .
H10B C101 H10F 56.3 . .
H10C C101 H10F 141.1 . .
H10D C101 H10F 109.5 . .
H10E C101 H10F 109.5 . .
N100 C100 C101 169(4) . .

loop_
_geom_bond_atom_site_label_1
_geom_bond_atom_site_label_2
_geom_bond_distance
_geom_bond_site_symmetry_2
Fe1 N1 2.096(3) 10_666
Fe1 N1 2.096(3) .
Fe1 N10 2.248(4) .
Fe1 N10 2.248(3) 10_666
Fe1 N20 2.385(3) 18_546
Fe1 N20 2.385(3) 6_564
S1 C1 1.631(4) .
C1 N1 1.166(5) .
N10 C10 1.349(5) .
N10 N11 1.355(4) .
N11 C12 1.349(5) .
N11 H11 0.8800 .
C10 C11 1.423(5) .
C10 C13 1.497(6) .
C11 C12 1.380(5) .
C11 C21 1.479(5) .
C12 C14 1.479(6) .
C13 H13A 0.9800 .
C13 H13B 0.9800 .
C13 H13C 0.9800 .
C13 H13D 0.9800 .
C13 H13E 0.9800 .
C13 H13F 0.9800 .
C14 H14A 0.9800 .
C14 H14B 0.9800 .
C14 H14C 0.9800 .
C14 H14D 0.9800 .
C14 H14E 0.9800 .
C14 H14F 0.9800 .
C20 N21 1.344(5) .
C20 C21 1.379(5) .
C20 C23 1.494(6) .
C21 C22 1.428(5) .
C22 N20 1.340(5) .
C22 C24 1.492(5) .
C23 H23A 0.9800 .
C23 H23B 0.9800 .
C23 H23C 0.9800 .
C23 H23D 0.9800 .
C23 H23E 0.9800 .
C23 H23F 0.9800 .
C24 H24A 0.9800 .
C24 H24B 0.9800 .
C24 H24C 0.9800 .
C24 H24D 0.9800 .
C24 H24E 0.9800 .
C24 H24F 0.9800 .
N20 N21 1.371(4) .
N20 Fe1 2.385(3) 8_655
N21 H21 0.8800 .
C101 C100 1.40(3) .
C101 H10A 0.9800 .
C101 H10B 0.9800 .
C101 H10C 0.9800 .
C101 H10D 0.9800 .
C101 H10E 0.9800 .
C101 H10F 0.9800 .
C100 N100 1.21(4) .

loop_
_geom_hbond_atom_site_label_D
_geom_hbond_atom_site_label_H
_geom_hbond_atom_site_label_A
_geom_hbond_distance_DH
_geom_hbond_distance_HA
_geom_hbond_distance_DA
_geom_hbond_angle_DHA
_geom_hbond_site_symmetry_A
N11 H11 S1 0.88 2.80 3.625(4) 156.8 15_556
N21 H21 S1 0.88 2.57 3.391(4) 156.0 10_667
